data_4349612
loop_
_publ_author_name
'Lovitt, June I.'
'Hawes, Chris S.'
'Lynes, Amy D.'
'Haffner, Benjamin'
'M\"obius, Matthias E.'
'Gunnlaugsson, Thorfinnur'

_publ_section_title
;
 Coordination chemistry of N-picolyl-1,8-naphthalimides: colourful low
 molecular weight metallo-gelators and unique chelation behaviours
;
_journal_issue 2
_journal_name_full 'Inorganic Chemistry Frontiers'
_journal_page_first 296
_journal_paper_doi 10.1039/C6QI00498A
_journal_volume 4
_journal_year 2017
_chemical_formula_moiety 'C36 H24 Cl2 Co N4 O4'
_chemical_formula_sum 'C36 H24 Cl2 Co N4 O4'
_chemical_formula_weight 706.42
_space_group_crystal_system triclinic
_space_group_IT_number 2
_space_group_name_Hall '-P 1'
_space_group_name_H-M_alt 'P -1'
_atom_sites_solution_hydrogens geom
_atom_sites_solution_primary dual
_audit_creation_date 2016-09-13
_audit_creation_method
;
Olex2 1.2
(compiled 2016.09.09 svn.r3337 for OlexSys, GUI svn.r5227)
;
_audit_update_record
;
2016-10-26 deposited with the CCDC.
2016-12-09 downloaded from the CCDC.
;
_cell_angle_alpha 90.411(2)
_cell_angle_beta 104.798(2)
_cell_angle_gamma 111.102(2)
_cell_formula_units_Z 1
_cell_length_a 7.3935(4)
_cell_length_b 9.1136(6)
_cell_length_c 12.1362(7)
_cell_measurement_reflns_used 1486
_cell_measurement_temperature 100(2)
_cell_measurement_theta_max 26.93
_cell_measurement_theta_min 2.41
_cell_volume 733.14(8)
_computing_cell_refinement 'SAINT V8.35A (2016)'
_computing_data_reduction 'SAINT V8.35A (2016)'
_computing_molecular_graphics 'Olex2 (Dolomanov et al., 2009)'
_computing_publication_material 'Olex2 (Dolomanov et al., 2009)'
_computing_structure_refinement 'ShelXL (Sheldrick, 2015)'
_computing_structure_solution 'ShelXT (Sheldrick, 2015)'
_diffrn_ambient_temperature 100.0
_diffrn_detector_area_resol_mean 8
_diffrn_measured_fraction_theta_full 0.999
_diffrn_measured_fraction_theta_max 0.996
_diffrn_measurement_device_type 'Bruker APEX-II CCD'
_diffrn_measurement_method '\w and \f scans'
_diffrn_radiation_monochromator graphite
_diffrn_radiation_type MoK\a
_diffrn_radiation_wavelength 0.71073
_diffrn_reflns_av_R_equivalents 0.0323
_diffrn_reflns_av_unetI/netI 0.0740
_diffrn_reflns_Laue_measured_fraction_full 0.999
_diffrn_reflns_Laue_measured_fraction_max 0.996
_diffrn_reflns_limit_h_max 9
_diffrn_reflns_limit_h_min -8
_diffrn_reflns_limit_k_max 9
_diffrn_reflns_limit_k_min -11
_diffrn_reflns_limit_l_max 15
_diffrn_reflns_limit_l_min -15
_diffrn_reflns_number 5391
_diffrn_reflns_point_group_measured_fraction_full 0.999
_diffrn_reflns_point_group_measured_fraction_max 0.996
_diffrn_reflns_theta_full 26.000
_diffrn_reflns_theta_max 27.500
_diffrn_reflns_theta_min 1.746
_diffrn_source 'sealed tube'
_diffrn_standards_number 0
_exptl_absorpt_coefficient_mu 0.819
_exptl_absorpt_correction_T_max 0.7456
_exptl_absorpt_correction_T_min 0.6474
_exptl_absorpt_correction_type multi-scan
_exptl_absorpt_process_details
;
SADABS-2014/5 (Bruker,2014/5) was used for absorption correction.
wR2(int) was 0.0481 before and 0.0391 after correction.
The Ratio of minimum to maximum transmission is 0.8683.
The \l/2 correction factor is Not present.
;
_exptl_crystal_colour pink
_exptl_crystal_colour_primary pink
_exptl_crystal_density_diffrn 1.600
_exptl_crystal_description block
_exptl_crystal_F_000 361
_exptl_crystal_size_max 0.11
_exptl_crystal_size_mid 0.06
_exptl_crystal_size_min 0.05
_refine_diff_density_max 0.620
_refine_diff_density_min -0.935
_refine_diff_density_rms 0.096
_refine_ls_extinction_method none
_refine_ls_goodness_of_fit_ref 1.036
_refine_ls_hydrogen_treatment constr
_refine_ls_matrix_type full
_refine_ls_number_parameters 214
_refine_ls_number_reflns 3362
_refine_ls_number_restraints 0
_refine_ls_restrained_S_all 1.036
_refine_ls_R_factor_all 0.0831
_refine_ls_R_factor_gt 0.0466
_refine_ls_shift/su_max 0.000
_refine_ls_shift/su_mean 0.000
_refine_ls_structure_factor_coef Fsqd
_refine_ls_weighting_details 'w=1/[\s^2^(Fo^2^)+(0.0350P)^2^+0.5300P] where P=(Fo^2^+2Fc^2^)/3'
_refine_ls_weighting_scheme calc
_refine_ls_wR_factor_gt 0.0895
_refine_ls_wR_factor_ref 0.1047
_reflns_Friedel_coverage 0.000
_reflns_number_gt 2365
_reflns_number_total 3362
_reflns_threshold_expression 'I > 2\s(I)'
_cod_data_source_file c6qi00498a2.cif
_cod_data_source_block 2
_cod_database_code 4349612
_shelx_space_group_comment
;
The symmetry employed for this shelxl refinement is uniquely defined
by the following loop, which should always be used as a source of
symmetry information in preference to the above space-group names.
They are only intended as comments.
;
_shelx_estimated_absorpt_t_max 0.960
_shelx_estimated_absorpt_t_min 0.915
_olex2_refinement_description
;
1. Fixed Uiso
 At 1.2 times of:
  All C(H) groups, All C(H,H) groups
2.a Secondary CH2 refined with riding coordinates:
 C6(H6A,H6B)
2.b Aromatic/amide H refined with riding coordinates:
 C1(H1), C2(H2), C3(H3), C4(H4), C9(H9), C10(H10), C11(H11), C13(H13),
 C14(H14), C15(H15)
;
_shelx_shelxl_version_number 2014/7
_olex2_submission_special_instructions 'No special instructions were received'

loop_
_space_group_symop_operation_xyz
'x, y, z'
'-x, -y, -z'

loop_
_atom_site_label
_atom_site_type_symbol
_atom_site_fract_x
_atom_site_fract_y
_atom_site_fract_z
_atom_site_U_iso_or_equiv
_atom_site_adp_type
_atom_site_occupancy
_atom_site_site_symmetry_order
_atom_site_calc_flag
_atom_site_refinement_flags_posn
_atom_site_refinement_flags_adp
_atom_site_refinement_flags_occupancy
Co1 Co 1.0000 0.5000 1.0000 0.01504(16) Uani 1 2 d S T P
Cl1 Cl 1.10806(11) 0.42595(9) 0.84578(6) 0.01987(19) Uani 1 1 d . . .
O1 O 0.6892(3) 0.3899(2) 0.88722(17) 0.0179(5) Uani 1 1 d . . .
O2 O 0.4652(3) 0.7528(3) 0.70762(18) 0.0219(5) Uani 1 1 d . . .
N1 N 1.0302(4) 0.7253(3) 0.9310(2) 0.0167(5) Uani 1 1 d . . .
N2 N 0.5736(4) 0.5691(3) 0.7971(2) 0.0150(5) Uani 1 1 d . . .
C1 C 1.2162(5) 0.8141(4) 0.9253(2) 0.0184(6) Uani 1 1 d . . .
H1 H 1.3187 0.7717 0.9466 0.022 Uiso 1 1 calc R . .
C2 C 1.2667(5) 0.9643(4) 0.8900(3) 0.0209(7) Uani 1 1 d . . .
H2 H 1.4009 1.0234 0.8880 0.025 Uiso 1 1 calc R . .
C3 C 1.1186(5) 1.0270(4) 0.8578(2) 0.0204(7) Uani 1 1 d . . .
H3 H 1.1486 1.1297 0.8334 0.025 Uiso 1 1 calc R . .
C4 C 0.9259(5) 0.9361(4) 0.8621(2) 0.0193(7) Uani 1 1 d . . .
H4 H 0.8209 0.9757 0.8398 0.023 Uiso 1 1 calc R . .
C5 C 0.8859(4) 0.7864(4) 0.8993(2) 0.0157(6) Uani 1 1 d . . .
C6 C 0.6756(4) 0.6833(4) 0.9010(2) 0.0170(6) Uani 1 1 d . . .
H6A H 0.6819 0.6255 0.9698 0.020 Uiso 1 1 calc R . .
H6B H 0.5974 0.7503 0.9055 0.020 Uiso 1 1 calc R . .
C7 C 0.5875(4) 0.4224(4) 0.7998(2) 0.0160(6) Uani 1 1 d . . .
C8 C 0.4771(4) 0.3084(4) 0.6977(2) 0.0158(6) Uani 1 1 d . . .
C9 C 0.4947(5) 0.1629(4) 0.6936(3) 0.0197(7) Uani 1 1 d . . .
H9 H 0.5816 0.1382 0.7565 0.024 Uiso 1 1 calc R . .
C10 C 0.3848(5) 0.0506(4) 0.5968(3) 0.0238(7) Uani 1 1 d . . .
H10 H 0.3961 -0.0499 0.5952 0.029 Uiso 1 1 calc R . .
C11 C 0.2615(5) 0.0861(4) 0.5048(3) 0.0227(7) Uani 1 1 d . . .
H11 H 0.1854 0.0087 0.4407 0.027 Uiso 1 1 calc R . .
C12 C 0.2459(5) 0.2364(4) 0.5040(3) 0.0186(7) Uani 1 1 d . . .
C13 C 0.1293(5) 0.2813(4) 0.4077(3) 0.0211(7) Uani 1 1 d . . .
H13 H 0.0508 0.2060 0.3426 0.025 Uiso 1 1 calc R . .
C14 C 0.1285(5) 0.4310(4) 0.4072(3) 0.0211(7) Uani 1 1 d . . .
H14 H 0.0523 0.4597 0.3414 0.025 Uiso 1 1 calc R . .
C15 C 0.2399(4) 0.5423(4) 0.5036(2) 0.0186(7) Uani 1 1 d . . .
H15 H 0.2405 0.6466 0.5025 0.022 Uiso 1 1 calc R . .
C16 C 0.3487(4) 0.5010(4) 0.6004(2) 0.0163(6) Uani 1 1 d . . .
C17 C 0.4622(4) 0.6187(4) 0.7018(2) 0.0172(6) Uani 1 1 d . . .
C18 C 0.3556(4) 0.3487(4) 0.6013(2) 0.0162(6) Uani 1 1 d . . .

loop_
_atom_site_aniso_label
_atom_site_aniso_U_11
_atom_site_aniso_U_22
_atom_site_aniso_U_33
_atom_site_aniso_U_23
_atom_site_aniso_U_13
_atom_site_aniso_U_12
Co1 0.0146(3) 0.0187(3) 0.0134(3) 0.0056(2) 0.0033(2) 0.0083(3)
Cl1 0.0247(4) 0.0260(5) 0.0143(4) 0.0071(3) 0.0067(3) 0.0148(4)
O1 0.0162(11) 0.0212(12) 0.0163(10) 0.0070(9) 0.0015(9) 0.0090(9)
O2 0.0267(12) 0.0195(12) 0.0206(11) 0.0044(9) 0.0009(10) 0.0134(10)
N1 0.0191(13) 0.0208(14) 0.0141(12) 0.0054(10) 0.0052(11) 0.0113(12)
N2 0.0145(12) 0.0191(14) 0.0135(12) 0.0034(10) 0.0038(10) 0.0089(11)
C1 0.0166(15) 0.0200(17) 0.0180(15) 0.0056(12) 0.0049(13) 0.0060(13)
C2 0.0186(16) 0.0224(17) 0.0187(16) 0.0048(13) 0.0058(13) 0.0038(14)
C3 0.0298(18) 0.0144(16) 0.0146(15) 0.0024(12) 0.0047(13) 0.0063(14)
C4 0.0282(18) 0.0199(17) 0.0128(14) 0.0029(12) 0.0037(13) 0.0139(14)
C5 0.0197(16) 0.0202(16) 0.0075(13) 0.0010(11) 0.0018(12) 0.0091(13)
C6 0.0172(15) 0.0219(17) 0.0134(14) 0.0024(12) 0.0035(12) 0.0098(13)
C7 0.0156(15) 0.0209(17) 0.0150(14) 0.0072(12) 0.0072(12) 0.0085(13)
C8 0.0148(15) 0.0188(16) 0.0145(14) 0.0050(12) 0.0058(12) 0.0056(13)
C9 0.0220(16) 0.0229(17) 0.0176(15) 0.0081(13) 0.0068(13) 0.0112(14)
C10 0.0316(19) 0.0178(17) 0.0251(17) 0.0058(13) 0.0118(15) 0.0099(15)
C11 0.0263(18) 0.0199(17) 0.0206(16) -0.0001(13) 0.0067(14) 0.0069(14)
C12 0.0189(15) 0.0221(17) 0.0164(15) 0.0040(12) 0.0075(13) 0.0076(14)
C13 0.0176(16) 0.0293(19) 0.0147(15) 0.0013(13) 0.0039(13) 0.0072(14)
C14 0.0182(16) 0.0319(19) 0.0161(15) 0.0075(13) 0.0045(13) 0.0128(15)
C15 0.0191(16) 0.0228(17) 0.0174(15) 0.0074(13) 0.0064(13) 0.0107(14)
C16 0.0143(15) 0.0217(17) 0.0146(14) 0.0057(12) 0.0052(12) 0.0079(13)
C17 0.0149(15) 0.0237(18) 0.0156(15) 0.0071(13) 0.0051(12) 0.0096(13)
C18 0.0148(15) 0.0211(17) 0.0145(14) 0.0048(12) 0.0064(12) 0.0069(13)

loop_
_atom_type_symbol
_atom_type_description
_atom_type_scat_dispersion_real
_atom_type_scat_dispersion_imag
_atom_type_scat_source
C C 0.0033 0.0016 'International Tables Vol C Tables 4.2.6.8 and 6.1.1.4'
H H 0.0000 0.0000 'International Tables Vol C Tables 4.2.6.8 and 6.1.1.4'
Cl Cl 0.1484 0.1585 'International Tables Vol C Tables 4.2.6.8 and 6.1.1.4'
Co Co 0.3494 0.9721 'International Tables Vol C Tables 4.2.6.8 and 6.1.1.4'
N N 0.0061 0.0033 'International Tables Vol C Tables 4.2.6.8 and 6.1.1.4'
O O 0.0106 0.0060 'International Tables Vol C Tables 4.2.6.8 and 6.1.1.4'

loop_
_geom_angle_atom_site_label_1
_geom_angle_atom_site_label_2
_geom_angle_atom_site_label_3
_geom_angle
_geom_angle_site_symmetry_1
_geom_angle_site_symmetry_3
Cl1 Co1 Cl1 180.00(3) . 2_767
O1 Co1 Cl1 86.81(6) 2_767 2_767
O1 Co1 Cl1 93.19(6) . 2_767
O1 Co1 Cl1 93.19(6) 2_767 .
O1 Co1 Cl1 86.81(6) . .
O1 Co1 O1 180.00(11) 2_767 .
N1 Co1 Cl1 88.64(7) . .
N1 Co1 Cl1 91.36(7) 2_767 .
N1 Co1 Cl1 88.64(7) 2_767 2_767
N1 Co1 Cl1 91.36(7) . 2_767
N1 Co1 O1 89.42(8) 2_767 .
N1 Co1 O1 89.42(8) . 2_767
N1 Co1 O1 90.58(8) . .
N1 Co1 O1 90.58(8) 2_767 2_767
N1 Co1 N1 180.0 . 2_767
C7 O1 Co1 135.9(2) . .
C1 N1 Co1 115.27(19) . .
C1 N1 C5 117.6(3) . .
C5 N1 Co1 127.1(2) . .
C7 N2 C6 118.7(2) . .
C7 N2 C17 124.8(3) . .
C17 N2 C6 116.5(2) . .
N1 C1 H1 118.3 . .
N1 C1 C2 123.4(3) . .
C2 C1 H1 118.3 . .
C1 C2 H2 120.5 . .
C3 C2 C1 118.9(3) . .
C3 C2 H2 120.5 . .
C2 C3 H3 120.9 . .
C4 C3 C2 118.2(3) . .
C4 C3 H3 120.9 . .
C3 C4 H4 120.0 . .
C3 C4 C5 119.9(3) . .
C5 C4 H4 120.0 . .
N1 C5 C4 122.0(3) . .
N1 C5 C6 117.2(3) . .
C4 C5 C6 120.8(3) . .
N2 C6 C5 110.6(2) . .
N2 C6 H6A 109.5 . .
N2 C6 H6B 109.5 . .
C5 C6 H6A 109.5 . .
C5 C6 H6B 109.5 . .
H6A C6 H6B 108.1 . .
O1 C7 N2 120.2(3) . .
O1 C7 C8 122.1(3) . .
N2 C7 C8 117.7(2) . .
C9 C8 C7 120.1(3) . .
C9 C8 C18 119.8(3) . .
C18 C8 C7 120.1(3) . .
C8 C9 H9 119.7 . .
C8 C9 C10 120.5(3) . .
C10 C9 H9 119.7 . .
C9 C10 H10 119.9 . .
C11 C10 C9 120.1(3) . .
C11 C10 H10 119.9 . .
C10 C11 H11 119.5 . .
C10 C11 C12 121.0(3) . .
C12 C11 H11 119.5 . .
C11 C12 C13 122.7(3) . .
C18 C12 C11 118.8(3) . .
C18 C12 C13 118.4(3) . .
C12 C13 H13 119.5 . .
C14 C13 C12 121.1(3) . .
C14 C13 H13 119.5 . .
C13 C14 H14 120.0 . .
C13 C14 C15 120.1(3) . .
C15 C14 H14 120.0 . .
C14 C15 H15 119.8 . .
C16 C15 C14 120.4(3) . .
C16 C15 H15 119.8 . .
C15 C16 C17 119.7(3) . .
C15 C16 C18 120.2(3) . .
C18 C16 C17 120.1(3) . .
O2 C17 N2 119.3(3) . .
O2 C17 C16 124.1(3) . .
N2 C17 C16 116.6(3) . .
C12 C18 C8 119.6(3) . .
C16 C18 C8 120.6(3) . .
C16 C18 C12 119.8(3) . .

loop_
_geom_bond_atom_site_label_1
_geom_bond_atom_site_label_2
_geom_bond_distance
_geom_bond_site_symmetry_2
Co1 Cl1 2.3940(7) .
Co1 Cl1 2.3940(7) 2_767
Co1 O1 2.208(2) 2_767
Co1 O1 2.208(2) .
Co1 N1 2.181(2) .
Co1 N1 2.181(2) 2_767
O1 C7 1.239(3) .
O2 C17 1.215(4) .
N1 C1 1.341(4) .
N1 C5 1.348(4) .
N2 C6 1.474(4) .
N2 C7 1.378(4) .
N2 C17 1.418(3) .
C1 H1 0.9500 .
C1 C2 1.386(4) .
C2 H2 0.9500 .
C2 C3 1.383(4) .
C3 H3 0.9500 .
C3 C4 1.381(4) .
C4 H4 0.9500 .
C4 C5 1.393(4) .
C5 C6 1.505(4) .
C6 H6A 0.9900 .
C6 H6B 0.9900 .
C7 C8 1.462(4) .
C8 C9 1.380(4) .
C8 C18 1.421(4) .
C9 H9 0.9500 .
C9 C10 1.408(4) .
C10 H10 0.9500 .
C10 C11 1.371(4) .
C11 H11 0.9500 .
C11 C12 1.415(4) .
C12 C13 1.422(4) .
C12 C18 1.413(4) .
C13 H13 0.9500 .
C13 C14 1.367(4) .
C14 H14 0.9500 .
C14 C15 1.402(4) .
C15 H15 0.9500 .
C15 C16 1.381(4) .
C16 C17 1.475(4) .
C16 C18 1.407(4) .

loop_
_geom_torsion_atom_site_label_1
_geom_torsion_atom_site_label_2
_geom_torsion_atom_site_label_3
_geom_torsion_atom_site_label_4
_geom_torsion
Co1 O1 C7 N2 -51.8(4)
Co1 O1 C7 C8 129.0(3)
Co1 N1 C1 C2 -176.2(2)
Co1 N1 C5 C4 176.4(2)
Co1 N1 C5 C6 -6.0(4)
O1 C7 C8 C9 -4.4(5)
O1 C7 C8 C18 177.3(3)
N1 C1 C2 C3 -0.6(5)
N1 C5 C6 N2 -80.5(3)
N2 C7 C8 C9 176.5(3)
N2 C7 C8 C18 -1.9(4)
C1 N1 C5 C4 -0.2(4)
C1 N1 C5 C6 177.4(2)
C1 C2 C3 C4 -0.1(4)
C2 C3 C4 C5 0.6(4)
C3 C4 C5 N1 -0.5(4)
C3 C4 C5 C6 -178.0(3)
C4 C5 C6 N2 97.2(3)
C5 N1 C1 C2 0.8(4)
C6 N2 C7 O1 -2.1(4)
C6 N2 C7 C8 177.1(2)
C6 N2 C17 O2 4.1(4)
C6 N2 C17 C16 -176.0(2)
C7 N2 C6 C5 91.5(3)
C7 N2 C17 O2 -177.8(3)
C7 N2 C17 C16 2.1(4)
C7 C8 C9 C10 178.3(3)
C7 C8 C18 C12 -178.6(3)
C7 C8 C18 C16 3.5(4)
C8 C9 C10 C11 1.0(5)
C9 C8 C18 C12 3.1(4)
C9 C8 C18 C16 -174.9(3)
C9 C10 C11 C12 1.5(5)
C10 C11 C12 C13 176.1(3)
C10 C11 C12 C18 -1.8(5)
C11 C12 C13 C14 -175.6(3)
C11 C12 C18 C8 -0.6(4)
C11 C12 C18 C16 177.4(3)
C12 C13 C14 C15 -1.5(5)
C13 C12 C18 C8 -178.5(3)
C13 C12 C18 C16 -0.5(4)
C13 C14 C15 C16 -1.0(5)
C14 C15 C16 C17 -179.0(3)
C14 C15 C16 C18 2.7(4)
C15 C16 C17 O2 1.2(5)
C15 C16 C17 N2 -178.8(3)
C15 C16 C18 C8 176.1(3)
C15 C16 C18 C12 -1.9(4)
C17 N2 C6 C5 -90.3(3)
C17 N2 C7 O1 179.8(3)
C17 N2 C7 C8 -1.0(4)
C17 C16 C18 C8 -2.3(4)
C17 C16 C18 C12 179.8(3)
C18 C8 C9 C10 -3.3(5)
C18 C12 C13 C14 2.3(4)
C18 C16 C17 O2 179.5(3)
C18 C16 C17 N2 -0.4(4)
